data_4505589
loop_
_publ_author_name
'Carnes, Matthew E.'
'Lindquist, Nathan R.'
'Zakharov, Lev N.'
'Johnson, Darren W.'

_publ_section_title
;
 Counterion and Steric Effects in Self-Assembled HgX2--Thioether
 Coordination Polymers
;
_journal_issue 3
_journal_name_full 'Crystal Growth &amp; Design'
_journal_page_first 1579
_journal_paper_doi 10.1021/cg201625c
_journal_volume 12
_journal_year 2012
_chemical_formula_sum 'C44.5 H45 Br6 Cl Hg3 S4'
_chemical_formula_weight 1824.72
_chemical_name_systematic
;

 ?

;
_space_group_IT_number 2
_symmetry_cell_setting triclinic
_symmetry_space_group_name_Hall '-P 1'
_symmetry_space_group_name_H-M 'P -1'
_atom_sites_solution_hydrogens geom
_atom_sites_solution_primary direct
_atom_sites_solution_secondary difmap
_audit_creation_method SHELXLTL
_cell_angle_alpha 78.188(2)
_cell_angle_beta 79.913(2)
_cell_angle_gamma 76.601(2)
_cell_formula_units_Z 2
_cell_length_a 9.6413(9)
_cell_length_b 14.9426(13)
_cell_length_c 18.6698(17)
_cell_measurement_reflns_used 7748
_cell_measurement_temperature 173(2)
_cell_measurement_theta_max 0.00
_cell_measurement_theta_min 0.00
_cell_volume 2537.9(4)
_computing_cell_refinement 'Bruker SAINT'
_computing_data_collection 'Bruker SMART'
_computing_data_reduction 'Bruker SAINT'
_computing_molecular_graphics 'Bruker SHELXTL'
_computing_publication_material 'Bruker SHELXTL'
_computing_structure_refinement 'Bruker SHELXTL'
_computing_structure_solution 'Bruker SHELXTL'
_diffrn_ambient_temperature 173(2)
_diffrn_measured_fraction_theta_full 0.990
_diffrn_measured_fraction_theta_max 0.990
_diffrn_measurement_device_type 'Bruker Apex CCD area detector'
_diffrn_measurement_method 'phi and omega scans'
_diffrn_radiation_monochromator graphite
_diffrn_radiation_source 'fine-focus sealed tube'
_diffrn_radiation_type MoK\a
_diffrn_radiation_wavelength 0.71073
_diffrn_reflns_av_R_equivalents 0.0259
_diffrn_reflns_av_sigmaI/netI 0.0338
_diffrn_reflns_limit_h_max 12
_diffrn_reflns_limit_h_min -12
_diffrn_reflns_limit_k_max 19
_diffrn_reflns_limit_k_min -19
_diffrn_reflns_limit_l_max 23
_diffrn_reflns_limit_l_min -23
_diffrn_reflns_number 28749
_diffrn_reflns_theta_full 27.00
_diffrn_reflns_theta_max 27.00
_diffrn_reflns_theta_min 1.12
_exptl_absorpt_coefficient_mu 14.023
_exptl_absorpt_correction_T_max 0.4402
_exptl_absorpt_correction_T_min 0.2275
_exptl_absorpt_correction_type multi-scan
_exptl_absorpt_process_details SADABS
_exptl_crystal_colour colorless
_exptl_crystal_density_diffrn 2.388
_exptl_crystal_density_method 'not measured'
_exptl_crystal_description block
_exptl_crystal_F_000 1686
_exptl_crystal_size_max 0.15
_exptl_crystal_size_mid 0.10
_exptl_crystal_size_min 0.07
_refine_diff_density_max 0.852
_refine_diff_density_min -1.449
_refine_diff_density_rms 0.222
_refine_ls_extinction_method none
_refine_ls_goodness_of_fit_ref 1.012
_refine_ls_hydrogen_treatment constr
_refine_ls_matrix_type full
_refine_ls_number_parameters 509
_refine_ls_number_reflns 10972
_refine_ls_number_restraints 0
_refine_ls_restrained_S_all 1.012
_refine_ls_R_factor_all 0.0372
_refine_ls_R_factor_gt 0.0279
_refine_ls_shift/su_max 0.002
_refine_ls_shift/su_mean 0.000
_refine_ls_structure_factor_coef Fsqd
_refine_ls_weighting_details 'calc w=1/[\s^2^(Fo^2^)+(0.0375P)^2^+0.0000P] where P=(Fo^2^+2Fc^2^)/3'
_refine_ls_weighting_scheme calc
_refine_ls_wR_factor_gt 0.0701
_refine_ls_wR_factor_ref 0.0733
_reflns_number_gt 8978
_reflns_number_total 10972
_reflns_threshold_expression >2sigma(I)
_cod_data_source_file cg201625c_si_005.cif
_cod_data_source_block dwj62
_cod_depositor_comments
;
The following automatic conversions were performed:

'_symmetry_cell_setting' value 'Triclinic' changed to 'triclinic'
according to /home/saulius/struct/CIF-dictionaries/cif_core.dic
dictionary named 'cif_core.dic' version 2.4.1 from 2010-06-29.

Automatic conversion script
Id: cif_fix_values 1715 2011-07-08 13:25:40Z adriana 
;
_cod_original_sg_symbol_H-M P-1
_cod_original_formula_sum 'C44.50 H45 Br6 Cl Hg3 S4'
_cod_database_code 4505589

loop_
_symmetry_equiv_pos_as_xyz
'x, y, z'
'-x, -y, -z'

loop_
_atom_site_label
_atom_site_type_symbol
_atom_site_fract_x
_atom_site_fract_y
_atom_site_fract_z
_atom_site_U_iso_or_equiv
_atom_site_adp_type
_atom_site_occupancy
_atom_site_symmetry_multiplicity
_atom_site_calc_flag
_atom_site_refinement_flags
Hg1 Hg 0.73559(2) 0.475429(13) 0.473800(10) 0.02854(6) Uani 1 1 d .
Hg2 Hg 0.74397(2) 1.320963(13) 0.312833(11) 0.02950(6) Uani 1 1 d .
Hg3 Hg 0.78780(2) 0.733676(14) 0.752294(11) 0.03110(6) Uani 1 1 d .
Br1 Br 0.53752(5) 0.42153(4) 0.42617(3) 0.03113(12) Uani 1 1 d .
Br2 Br 0.86427(6) 0.41575(4) 0.58214(3) 0.04212(15) Uani 1 1 d .
Br3 Br 0.64382(6) 1.41027(4) 0.19968(3) 0.03228(12) Uani 1 1 d .
Br4 Br 0.94508(5) 1.36950(3) 0.36479(3) 0.02806(11) Uani 1 1 d .
Br5 Br 0.98795(5) 0.79607(4) 0.78412(3) 0.02988(12) Uani 1 1 d .
Br6 Br 0.64125(6) 0.76219(4) 0.64895(3) 0.03858(14) Uani 1 1 d .
S1 S 0.76166(12) 0.63355(8) 0.39574(6) 0.0213(2) Uani 1 1 d .
S2 S 0.70299(12) 1.16970(8) 0.39362(6) 0.0198(2) Uani 1 1 d .
S3 S 0.78730(13) 0.56537(9) 0.82642(6) 0.0246(3) Uani 1 1 d .
S4 S 0.57431(14) 0.85348(9) 0.83424(7) 0.0285(3) Uani 1 1 d .
C1 C 0.6786(6) 0.6502(4) 0.2248(3) 0.0369(14) Uani 1 1 d .
H1A H 0.6826 0.5856 0.2435 0.044 Uiso 1 1 calc R
C2 C 0.7182(7) 0.6787(6) 0.1505(3) 0.057(2) Uani 1 1 d .
H2A H 0.7488 0.6341 0.1183 0.068 Uiso 1 1 calc R
C3 C 0.7130(7) 0.7712(6) 0.1235(3) 0.061(2) Uani 1 1 d .
H3A H 0.7411 0.7908 0.0724 0.073 Uiso 1 1 calc R
C4 C 0.6676(7) 0.8365(5) 0.1695(4) 0.0530(18) Uani 1 1 d .
H4A H 0.6632 0.9009 0.1501 0.064 Uiso 1 1 calc R
C5 C 0.6279(6) 0.8077(4) 0.2454(3) 0.0354(13) Uani 1 1 d .
H5A H 0.5977 0.8523 0.2775 0.042 Uiso 1 1 calc R
C6 C 0.6330(5) 0.7141(3) 0.2729(3) 0.0239(10) Uani 1 1 d .
C7 C 0.5961(5) 0.6798(3) 0.3540(3) 0.0277(11) Uani 1 1 d .
H7A H 0.5398 0.6303 0.3611 0.033 Uiso 1 1 calc R
H7B H 0.5368 0.7318 0.3781 0.033 Uiso 1 1 calc R
C8 C 0.7424(6) 0.7066(3) 0.4659(3) 0.0276(11) Uani 1 1 d .
H8A H 0.6527 0.7015 0.5002 0.033 Uiso 1 1 calc R
H8B H 0.8242 0.6842 0.4949 0.033 Uiso 1 1 calc R
C9 C 0.7380(5) 0.8074(3) 0.4306(3) 0.0231(10) Uani 1 1 d .
C10 C 0.6135(5) 0.8735(3) 0.4405(3) 0.0274(11) Uani 1 1 d .
H10A H 0.5306 0.8558 0.4704 0.033 Uiso 1 1 calc R
C11 C 0.6081(5) 0.9658(3) 0.4070(3) 0.0270(11) Uani 1 1 d .
H11A H 0.5218 1.0109 0.4139 0.032 Uiso 1 1 calc R
C12 C 0.7286(5) 0.9921(3) 0.3633(3) 0.0215(10) Uani 1 1 d .
C13 C 0.8535(5) 0.9262(3) 0.3543(3) 0.0271(11) Uani 1 1 d .
H13A H 0.9368 0.9442 0.3252 0.033 Uiso 1 1 calc R
C14 C 0.8589(5) 0.8337(3) 0.3874(3) 0.0276(11) Uani 1 1 d .
H14A H 0.9453 0.7886 0.3804 0.033 Uiso 1 1 calc R
C15 C 0.7234(5) 1.0926(3) 0.3269(2) 0.0230(10) Uani 1 1 d .
H15A H 0.6419 1.1135 0.2977 0.028 Uiso 1 1 calc R
H15B H 0.8131 1.0970 0.2925 0.028 Uiso 1 1 calc R
C16 C 0.8644(5) 1.1229(3) 0.4392(3) 0.0256(11) Uani 1 1 d .
H16A H 0.9157 1.0634 0.4229 0.031 Uiso 1 1 calc R
H16B H 0.9299 1.1676 0.4254 0.031 Uiso 1 1 calc R
C17 C 0.8227(5) 1.1066(3) 0.5211(3) 0.0249(11) Uani 1 1 d .
C18 C 0.7963(5) 1.0210(4) 0.5593(3) 0.0326(12) Uani 1 1 d .
H18A H 0.8073 0.9708 0.5333 0.039 Uiso 1 1 calc R
C19 C 0.7542(7) 1.0077(5) 0.6351(3) 0.0493(17) Uani 1 1 d .
H19A H 0.7373 0.9486 0.6609 0.059 Uiso 1 1 calc R
C20 C 0.7367(6) 1.0814(6) 0.6730(3) 0.0538(19) Uani 1 1 d .
H20A H 0.7083 1.0725 0.7248 0.065 Uiso 1 1 calc R
C21 C 0.7600(6) 1.1658(5) 0.6361(3) 0.0466(16) Uani 1 1 d .
H21A H 0.7468 1.2161 0.6621 0.056 Uiso 1 1 calc R
C22 C 0.8032(6) 1.1790(4) 0.5604(3) 0.0327(12) Uani 1 1 d .
H22A H 0.8196 1.2384 0.5352 0.039 Uiso 1 1 calc R
C23 C 0.6734(6) 0.3645(4) 0.8094(3) 0.0328(12) Uani 1 1 d .
H23A H 0.5824 0.4054 0.8158 0.039 Uiso 1 1 calc R
C24 C 0.6844(6) 0.2687(4) 0.8318(3) 0.0383(14) Uani 1 1 d .
H24A H 0.6010 0.2445 0.8537 0.046 Uiso 1 1 calc R
C25 C 0.8135(6) 0.2097(4) 0.8226(3) 0.0396(14) Uani 1 1 d .
H25A H 0.8203 0.1444 0.8382 0.047 Uiso 1 1 calc R
C26 C 0.9360(6) 0.2440(4) 0.7904(3) 0.0379(14) Uani 1 1 d .
H26A H 1.0263 0.2025 0.7839 0.045 Uiso 1 1 calc R
C27 C 0.9255(5) 0.3395(4) 0.7678(3) 0.0307(12) Uani 1 1 d .
H27A H 1.0092 0.3631 0.7454 0.037 Uiso 1 1 calc R
C28 C 0.7946(5) 0.4010(3) 0.7775(2) 0.0225(10) Uani 1 1 d .
C29 C 0.7819(5) 0.5037(3) 0.7512(2) 0.0263(11) Uani 1 1 d .
H29A H 0.6903 0.5295 0.7305 0.032 Uiso 1 1 calc R
H29B H 0.8617 0.5145 0.7113 0.032 Uiso 1 1 calc R
C30 C 0.9756(5) 0.5242(4) 0.8441(3) 0.0278(11) Uani 1 1 d .
H30A H 1.0150 0.4636 0.8271 0.033 Uiso 1 1 calc R
H30B H 1.0337 0.5696 0.8157 0.033 Uiso 1 1 calc R
C31 C 0.9868(5) 0.5128(3) 0.9250(2) 0.0229(10) Uani 1 1 d .
C32 C 1.0259(5) 0.5803(3) 0.9535(3) 0.0278(11) Uani 1 1 d .
H32A H 1.0434 0.6362 0.9219 0.033 Uiso 1 1 calc R
C33 C 0.9604(6) 0.4326(3) 0.9725(3) 0.0287(11) Uani 1 1 d .
H33A H 0.9324 0.3857 0.9539 0.034 Uiso 1 1 calc R
C34 C 0.2237(6) 0.9193(4) 0.8641(3) 0.0398(14) Uani 1 1 d .
H34A H 0.2705 0.9542 0.8223 0.048 Uiso 1 1 calc R
C35 C 0.0888(7) 0.9572(5) 0.8954(4) 0.0516(18) Uani 1 1 d .
H35A H 0.0413 1.0175 0.8743 0.062 Uiso 1 1 calc R
C36 C 0.0216(7) 0.9080(5) 0.9579(4) 0.0526(18) Uani 1 1 d .
H36A H -0.0708 0.9352 0.9801 0.063 Uiso 1 1 calc R
C37 C 0.0876(7) 0.8211(5) 0.9872(4) 0.0541(17) Uani 1 1 d .
H37A H 0.0415 0.7866 1.0294 0.065 Uiso 1 1 calc R
C38 C 0.2238(6) 0.7831(4) 0.9545(3) 0.0457(15) Uani 1 1 d .
H38A H 0.2704 0.7226 0.9756 0.055 Uiso 1 1 calc R
C39 C 0.2924(6) 0.8298(4) 0.8933(3) 0.0322(12) Uani 1 1 d .
C40 C 0.4362(5) 0.7845(3) 0.8569(3) 0.0331(12) Uani 1 1 d .
H40A H 0.4213 0.7671 0.8108 0.040 Uiso 1 1 calc R
H40B H 0.4724 0.7259 0.8899 0.040 Uiso 1 1 calc R
C41 C 0.6344(6) 0.8439(4) 0.9233(3) 0.0369(13) Uani 1 1 d .
H41A H 0.6143 0.7854 0.9551 0.044 Uiso 1 1 calc R
H41B H 0.7399 0.8393 0.9156 0.044 Uiso 1 1 calc R
C42 C 0.5637(5) 0.9252(3) 0.9634(3) 0.0278(11) Uani 1 1 d .
C43 C 0.4430(6) 0.9202(4) 1.0145(3) 0.0345(13) Uani 1 1 d .
H43A H 0.4023 0.8661 1.0244 0.041 Uiso 1 1 calc R
C44 C 0.6194(5) 1.0054(3) 0.9485(3) 0.0289(11) Uiso 1 1 d .
H44A H 0.7015 1.0097 0.9124 0.035 Uiso 1 1 calc R

loop_
_atom_site_aniso_label
_atom_site_aniso_U_11
_atom_site_aniso_U_22
_atom_site_aniso_U_33
_atom_site_aniso_U_23
_atom_site_aniso_U_13
_atom_site_aniso_U_12
Hg1 0.03731(12) 0.02130(10) 0.02737(11) -0.00287(8) -0.01193(9) -0.00215(8)
Hg2 0.03824(12) 0.02053(10) 0.02997(11) -0.00148(8) -0.00939(9) -0.00537(9)
Hg3 0.03341(12) 0.03186(12) 0.03186(11) -0.00821(9) -0.01382(9) -0.00480(9)
Br1 0.0221(3) 0.0362(3) 0.0408(3) -0.0239(2) 0.0051(2) -0.0089(2)
Br2 0.0499(4) 0.0444(3) 0.0310(3) -0.0136(3) -0.0206(3) 0.0101(3)
Br3 0.0367(3) 0.0286(3) 0.0308(3) -0.0010(2) -0.0106(2) -0.0042(2)
Br4 0.0231(3) 0.0327(3) 0.0322(3) -0.0164(2) 0.0040(2) -0.0095(2)
Br5 0.0277(3) 0.0342(3) 0.0321(3) -0.0126(2) -0.0010(2) -0.0111(2)
Br6 0.0315(3) 0.0540(4) 0.0314(3) -0.0183(3) -0.0144(2) 0.0061(3)
S1 0.0216(6) 0.0198(6) 0.0217(6) -0.0022(5) -0.0033(5) -0.0033(5)
S2 0.0196(6) 0.0186(6) 0.0213(6) -0.0032(5) -0.0037(5) -0.0033(5)
S3 0.0244(6) 0.0302(7) 0.0194(6) -0.0027(5) -0.0049(5) -0.0062(5)
S4 0.0304(7) 0.0314(7) 0.0255(6) -0.0140(5) -0.0027(5) -0.0028(6)
C1 0.035(3) 0.036(3) 0.042(3) -0.015(3) -0.021(3) 0.006(3)
C2 0.043(4) 0.091(6) 0.034(4) -0.027(4) -0.009(3) 0.010(4)
C3 0.032(4) 0.118(7) 0.026(3) 0.004(4) -0.004(3) -0.019(4)
C4 0.049(4) 0.060(4) 0.051(4) 0.024(3) -0.024(3) -0.027(3)
C5 0.045(3) 0.026(3) 0.040(3) 0.001(2) -0.019(3) -0.013(3)
C6 0.018(2) 0.028(3) 0.025(3) -0.001(2) -0.007(2) -0.002(2)
C7 0.020(3) 0.029(3) 0.033(3) -0.001(2) -0.009(2) -0.003(2)
C8 0.040(3) 0.021(3) 0.023(3) -0.004(2) -0.003(2) -0.010(2)
C9 0.028(3) 0.016(2) 0.026(3) -0.003(2) -0.004(2) -0.006(2)
C10 0.026(3) 0.024(3) 0.032(3) -0.009(2) 0.004(2) -0.007(2)
C11 0.022(3) 0.021(3) 0.035(3) -0.006(2) 0.001(2) -0.003(2)
C12 0.023(3) 0.018(2) 0.026(3) -0.007(2) -0.002(2) -0.0057(19)
C13 0.018(3) 0.025(3) 0.038(3) -0.007(2) 0.004(2) -0.007(2)
C14 0.023(3) 0.019(2) 0.039(3) -0.006(2) -0.001(2) -0.003(2)
C15 0.028(3) 0.017(2) 0.025(2) -0.008(2) -0.001(2) -0.004(2)
C16 0.017(2) 0.026(3) 0.032(3) -0.001(2) -0.007(2) -0.003(2)
C17 0.020(3) 0.024(3) 0.031(3) -0.002(2) -0.013(2) 0.000(2)
C18 0.025(3) 0.030(3) 0.046(3) 0.000(2) -0.017(2) -0.008(2)
C19 0.045(4) 0.052(4) 0.048(4) 0.022(3) -0.022(3) -0.018(3)
C20 0.031(3) 0.100(6) 0.026(3) -0.002(4) -0.009(3) -0.008(4)
C21 0.044(4) 0.058(4) 0.036(3) -0.014(3) -0.014(3) 0.006(3)
C22 0.032(3) 0.027(3) 0.039(3) -0.002(2) -0.014(2) -0.002(2)
C23 0.024(3) 0.031(3) 0.042(3) -0.001(2) -0.003(2) -0.008(2)
C24 0.035(3) 0.031(3) 0.046(3) 0.006(3) -0.007(3) -0.012(3)
C25 0.044(4) 0.027(3) 0.047(4) 0.002(3) -0.016(3) -0.006(3)
C26 0.033(3) 0.037(3) 0.041(3) -0.012(3) -0.012(3) 0.008(3)
C27 0.025(3) 0.043(3) 0.025(3) -0.007(2) -0.002(2) -0.011(2)
C28 0.022(3) 0.028(3) 0.018(2) 0.000(2) -0.0089(19) -0.004(2)
C29 0.033(3) 0.033(3) 0.016(2) 0.001(2) -0.008(2) -0.015(2)
C30 0.023(3) 0.036(3) 0.022(3) -0.003(2) -0.005(2) -0.003(2)
C31 0.022(3) 0.026(3) 0.018(2) -0.0002(19) -0.0053(19) -0.001(2)
C32 0.034(3) 0.027(3) 0.023(3) 0.002(2) -0.004(2) -0.012(2)
C33 0.044(3) 0.021(3) 0.026(3) -0.004(2) -0.009(2) -0.013(2)
C34 0.039(3) 0.045(4) 0.037(3) -0.016(3) -0.012(3) 0.001(3)
C35 0.044(4) 0.047(4) 0.065(4) -0.027(3) -0.025(3) 0.018(3)
C36 0.031(3) 0.069(5) 0.070(5) -0.043(4) -0.001(3) -0.011(3)
C37 0.055(4) 0.060(5) 0.055(4) -0.019(4) 0.005(3) -0.029(4)
C38 0.036(3) 0.049(4) 0.054(4) -0.010(3) -0.001(3) -0.015(3)
C39 0.031(3) 0.033(3) 0.038(3) -0.017(2) -0.008(2) -0.004(2)
C40 0.035(3) 0.024(3) 0.043(3) -0.011(2) -0.007(2) -0.004(2)
C41 0.038(3) 0.039(3) 0.036(3) -0.023(3) -0.012(2) 0.007(3)
C42 0.032(3) 0.032(3) 0.024(3) -0.015(2) -0.010(2) 0.000(2)
C43 0.047(3) 0.028(3) 0.033(3) -0.008(2) -0.005(3) -0.015(3)

loop_
_atom_type_symbol
_atom_type_description
_atom_type_scat_dispersion_real
_atom_type_scat_dispersion_imag
_atom_type_scat_source
C C 0.0033 0.0016 'International Tables Vol C Tables 4.2.6.8 and 6.1.1.4'
H H 0.0000 0.0000 'International Tables Vol C Tables 4.2.6.8 and 6.1.1.4'
S S 0.1246 0.1234 'International Tables Vol C Tables 4.2.6.8 and 6.1.1.4'
Br Br -0.2901 2.4595 'International Tables Vol C Tables 4.2.6.8 and 6.1.1.4'
Hg Hg -2.3894 9.2266 'International Tables Vol C Tables 4.2.6.8 and 6.1.1.4'
Cl Cl 0.1484 0.1585 'International Tables Vol C Tables 4.2.6.8 and 6.1.1.4'

loop_
_geom_angle_atom_site_label_1
_geom_angle_atom_site_label_2
_geom_angle_atom_site_label_3
_geom_angle
_geom_angle_site_symmetry_1
_geom_angle_site_symmetry_3
Br2 Hg1 S1 119.59(3) . .
Br2 Hg1 Br1 132.86(2) . .
S1 Hg1 Br1 106.93(3) . .
Br2 Hg1 Br4 98.372(19) . 1_545
S1 Hg1 Br4 92.75(3) . 1_545
Br1 Hg1 Br4 86.030(16) . 1_545
Br3 Hg2 S2 131.75(3) . .
Br3 Hg2 Br4 122.171(19) . .
S2 Hg2 Br4 105.90(3) . .
Br3 Hg2 Br1 99.124(19) . 1_565
S2 Hg2 Br1 87.75(3) . 1_565
Br4 Hg2 Br1 85.522(16) . 1_565
Br6 Hg3 Br5 138.09(2) . .
Br6 Hg3 S3 109.14(3) . .
Br5 Hg3 S3 109.73(3) . .
Br6 Hg3 S4 92.64(3) . .
Br5 Hg3 S4 91.79(3) . .
S3 Hg3 S4 105.29(4) . .
Hg1 Br1 Hg2 94.434(17) . 1_545
Hg2 Br4 Hg1 93.940(17) . 1_565
C7 S1 C8 102.7(2) . .
C7 S1 Hg1 106.51(17) . .
C8 S1 Hg1 102.34(15) . .
C15 S2 C16 102.6(2) . .
C15 S2 Hg2 102.72(15) . .
C16 S2 Hg2 105.61(16) . .
C30 S3 C29 102.0(2) . .
C30 S3 Hg3 102.41(17) . .
C29 S3 Hg3 100.24(15) . .
C40 S4 C41 102.7(3) . .
C40 S4 Hg3 98.97(16) . .
C41 S4 Hg3 107.10(17) . .
C2 C1 C6 121.2(6) . .
C2 C1 H1A 119.4 . .
C6 C1 H1A 119.4 . .
C3 C2 C1 119.6(6) . .
C3 C2 H2A 120.2 . .
C1 C2 H2A 120.2 . .
C2 C3 C4 120.8(6) . .
C2 C3 H3A 119.6 . .
C4 C3 H3A 119.6 . .
C3 C4 C5 119.8(6) . .
C3 C4 H4A 120.1 . .
C5 C4 H4A 120.1 . .
C6 C5 C4 119.6(5) . .
C6 C5 H5A 120.2 . .
C4 C5 H5A 120.2 . .
C5 C6 C1 119.1(5) . .
C5 C6 C7 121.4(5) . .
C1 C6 C7 119.5(5) . .
C6 C7 S1 109.4(3) . .
C6 C7 H7A 109.8 . .
S1 C7 H7A 109.8 . .
C6 C7 H7B 109.8 . .
S1 C7 H7B 109.8 . .
H7A C7 H7B 108.2 . .
C9 C8 S1 110.8(3) . .
C9 C8 H8A 109.5 . .
S1 C8 H8A 109.5 . .
C9 C8 H8B 109.5 . .
S1 C8 H8B 109.5 . .
H8A C8 H8B 108.1 . .
C10 C9 C14 119.6(4) . .
C10 C9 C8 120.3(4) . .
C14 C9 C8 120.1(4) . .
C9 C10 C11 120.5(5) . .
C9 C10 H10A 119.7 . .
C11 C10 H10A 119.7 . .
C10 C11 C12 120.0(4) . .
C10 C11 H11A 120.0 . .
C12 C11 H11A 120.0 . .
C13 C12 C11 119.4(4) . .
C13 C12 C15 120.4(4) . .
C11 C12 C15 120.2(4) . .
C12 C13 C14 120.7(5) . .
C12 C13 H13A 119.6 . .
C14 C13 H13A 119.6 . .
C9 C14 C13 119.7(4) . .
C9 C14 H14A 120.1 . .
C13 C14 H14A 120.1 . .
C12 C15 S2 112.4(3) . .
C12 C15 H15A 109.1 . .
S2 C15 H15A 109.1 . .
C12 C15 H15B 109.1 . .
S2 C15 H15B 109.1 . .
H15A C15 H15B 107.9 . .
C17 C16 S2 109.6(3) . .
C17 C16 H16A 109.7 . .
S2 C16 H16A 109.7 . .
C17 C16 H16B 109.7 . .
S2 C16 H16B 109.7 . .
H16A C16 H16B 108.2 . .
C18 C17 C22 118.3(5) . .
C18 C17 C16 121.5(5) . .
C22 C17 C16 120.2(5) . .
C17 C18 C19 120.7(5) . .
C17 C18 H18A 119.6 . .
C19 C18 H18A 119.6 . .
C18 C19 C20 119.6(6) . .
C18 C19 H19A 120.2 . .
C20 C19 H19A 120.2 . .
C21 C20 C19 120.2(6) . .
C21 C20 H20A 119.9 . .
C19 C20 H20A 119.9 . .
C20 C21 C22 120.3(6) . .
C20 C21 H21A 119.8 . .
C22 C21 H21A 119.8 . .
C21 C22 C17 120.8(5) . .
C21 C22 H22A 119.6 . .
C17 C22 H22A 119.6 . .
C28 C23 C24 120.6(5) . .
C28 C23 H23A 119.7 . .
C24 C23 H23A 119.7 . .
C25 C24 C23 120.2(5) . .
C25 C24 H24A 119.9 . .
C23 C24 H24A 119.9 . .
C24 C25 C26 120.5(5) . .
C24 C25 H25A 119.8 . .
C26 C25 H25A 119.8 . .
C25 C26 C27 119.5(5) . .
C25 C26 H26A 120.3 . .
C27 C26 H26A 120.3 . .
C28 C27 C26 120.8(5) . .
C28 C27 H27A 119.6 . .
C26 C27 H27A 119.6 . .
C27 C28 C23 118.4(5) . .
C27 C28 C29 121.1(4) . .
C23 C28 C29 120.5(4) . .
C28 C29 S3 111.8(3) . .
C28 C29 H29A 109.3 . .
S3 C29 H29A 109.3 . .
C28 C29 H29B 109.3 . .
S3 C29 H29B 109.3 . .
H29A C29 H29B 107.9 . .
C31 C30 S3 111.1(3) . .
C31 C30 H30A 109.4 . .
S3 C30 H30A 109.4 . .
C31 C30 H30B 109.4 . .
S3 C30 H30B 109.4 . .
H30A C30 H30B 108.0 . .
C32 C31 C33 118.4(4) . .
C32 C31 C30 121.4(4) . .
C33 C31 C30 120.1(4) . .
C33 C32 C31 120.6(4) 2_767 .
C33 C32 H32A 119.7 2_767 .
C31 C32 H32A 119.7 . .
C32 C33 C31 120.9(4) 2_767 .
C32 C33 H33A 119.5 2_767 .
C31 C33 H33A 119.5 . .
C35 C34 C39 120.3(6) . .
C35 C34 H34A 119.9 . .
C39 C34 H34A 119.9 . .
C34 C35 C36 120.3(6) . .
C34 C35 H35A 119.9 . .
C36 C35 H35A 119.9 . .
C37 C36 C35 120.0(6) . .
C37 C36 H36A 120.0 . .
C35 C36 H36A 120.0 . .
C36 C37 C38 119.1(6) . .
C36 C37 H37A 120.5 . .
C38 C37 H37A 120.5 . .
C39 C38 C37 122.2(6) . .
C39 C38 H38A 118.9 . .
C37 C38 H38A 118.9 . .
C38 C39 C34 118.1(5) . .
C38 C39 C40 120.8(5) . .
C34 C39 C40 121.1(5) . .
C39 C40 S4 116.4(4) . .
C39 C40 H40A 108.2 . .
S4 C40 H40A 108.2 . .
C39 C40 H40B 108.2 . .
S4 C40 H40B 108.2 . .
H40A C40 H40B 107.3 . .
C42 C41 S4 114.1(3) . .
C42 C41 H41A 108.7 . .
S4 C41 H41A 108.7 . .
C42 C41 H41B 108.7 . .
S4 C41 H41B 108.7 . .
H41A C41 H41B 107.6 . .
C43 C42 C44 119.2(4) . .
C43 C42 C41 120.5(5) . .
C44 C42 C41 120.3(5) . .
C42 C43 C44 119.9(5) . 2_677
C42 C43 H43A 120.1 . .
C44 C43 H43A 120.1 2_677 .
C42 C44 C43 120.9(5) . 2_677
C42 C44 H44A 119.5 . .
C43 C44 H44A 119.5 2_677 .

loop_
_geom_bond_atom_site_label_1
_geom_bond_atom_site_label_2
_geom_bond_distance
_geom_bond_site_symmetry_2
Hg1 Br2 2.4604(6) .
Hg1 S1 2.5508(12) .
Hg1 Br1 2.5860(6) .
Hg1 Br4 3.0206(5) 1_545
Hg2 Br3 2.4778(6) .
Hg2 S2 2.5199(12) .
Hg2 Br4 2.6125(6) .
Hg2 Br1 3.0229(5) 1_565
Hg3 Br6 2.4980(6) .
Hg3 Br5 2.5315(6) .
Hg3 S3 2.6112(13) .
Hg3 S4 2.8447(12) .
Br1 Hg2 3.0229(5) 1_545
Br4 Hg1 3.0206(5) 1_565
S1 C7 1.827(5) .
S1 C8 1.831(5) .
S2 C15 1.820(4) .
S2 C16 1.830(5) .
S3 C30 1.842(5) .
S3 C29 1.844(5) .
S4 C40 1.810(5) .
S4 C41 1.823(5) .
C1 C2 1.378(8) .
C1 C6 1.390(7) .
C1 H1A 0.9500 .
C2 C3 1.364(10) .
C2 H2A 0.9500 .
C3 C4 1.377(9) .
C3 H3A 0.9500 .
C4 C5 1.405(8) .
C4 H4A 0.9500 .
C5 C6 1.380(7) .
C5 H5A 0.9500 .
C6 C7 1.503(6) .
C7 H7A 0.9900 .
C7 H7B 0.9900 .
C8 C9 1.509(6) .
C8 H8A 0.9900 .
C8 H8B 0.9900 .
C9 C10 1.378(7) .
C9 C14 1.386(6) .
C10 C11 1.385(7) .
C10 H10A 0.9500 .
C11 C12 1.385(6) .
C11 H11A 0.9500 .
C12 C13 1.377(6) .
C12 C15 1.509(6) .
C13 C14 1.386(7) .
C13 H13A 0.9500 .
C14 H14A 0.9500 .
C15 H15A 0.9900 .
C15 H15B 0.9900 .
C16 C17 1.496(7) .
C16 H16A 0.9900 .
C16 H16B 0.9900 .
C17 C18 1.387(7) .
C17 C22 1.389(7) .
C18 C19 1.388(8) .
C18 H18A 0.9500 .
C19 C20 1.390(9) .
C19 H19A 0.9500 .
C20 C21 1.355(9) .
C20 H20A 0.9500 .
C21 C22 1.388(7) .
C21 H21A 0.9500 .
C22 H22A 0.9500 .
C23 C28 1.391(7) .
C23 C24 1.393(7) .
C23 H23A 0.9500 .
C24 C25 1.354(7) .
C24 H24A 0.9500 .
C25 C26 1.387(8) .
C25 H25A 0.9500 .
C26 C27 1.388(8) .
C26 H26A 0.9500 .
C27 C28 1.385(7) .
C27 H27A 0.9500 .
C28 C29 1.496(6) .
C29 H29A 0.9900 .
C29 H29B 0.9900 .
C30 C31 1.505(6) .
C30 H30A 0.9900 .
C30 H30B 0.9900 .
C31 C32 1.382(7) .
C31 C33 1.384(6) .
C32 C33 1.381(6) 2_767
C32 H32A 0.9500 .
C33 C32 1.381(6) 2_767
C33 H33A 0.9500 .
C34 C35 1.372(8) .
C34 C39 1.394(7) .
C34 H34A 0.9500 .
C35 C36 1.388(9) .
C35 H35A 0.9500 .
C36 C37 1.357(9) .
C36 H36A 0.9500 .
C37 C38 1.390(8) .
C37 H37A 0.9500 .
C38 C39 1.361(8) .
C38 H38A 0.9500 .
C39 C40 1.506(7) .
C40 H40A 0.9900 .
C40 H40B 0.9900 .
C41 C42 1.520(6) .
C41 H41A 0.9900 .
C41 H41B 0.9900 .
C42 C43 1.375(7) .
C42 C44 1.383(7) .
C43 C44 1.391(7) 2_677
C43 H43A 0.9500 .
C44 C43 1.391(7) 2_677
C44 H44A 0.9500 .

loop_
_geom_torsion_atom_site_label_1
_geom_torsion_atom_site_label_2
_geom_torsion_atom_site_label_3
_geom_torsion_atom_site_label_4
_geom_torsion
_geom_torsion_site_symmetry_1
_geom_torsion_site_symmetry_4
Br2 Hg1 Br1 Hg2 -99.67(3) . 1_545
S1 Hg1 Br1 Hg2 89.74(3) . 1_545
Br4 Hg1 Br1 Hg2 -1.932(15) 1_545 1_545
Br3 Hg2 Br4 Hg1 96.06(2) . 1_565
S2 Hg2 Br4 Hg1 -88.28(3) . 1_565
Br1 Hg2 Br4 Hg1 -1.912(15) 1_565 1_565
Br2 Hg1 S1 C7 -152.38(17) . .
Br1 Hg1 S1 C7 19.69(17) . .
Br4 Hg1 S1 C7 106.37(17) 1_545 .
Br2 Hg1 S1 C8 -44.99(18) . .
Br1 Hg1 S1 C8 127.09(18) . .
Br4 Hg1 S1 C8 -146.23(18) 1_545 .
Br3 Hg2 S2 C15 48.43(17) . .
Br4 Hg2 S2 C15 -126.64(16) . .
Br1 Hg2 S2 C15 148.66(17) 1_565 .
Br3 Hg2 S2 C16 155.61(16) . .
Br4 Hg2 S2 C16 -19.47(17) . .
Br1 Hg2 S2 C16 -104.16(17) 1_565 .
Br6 Hg3 S3 C30 138.57(16) . .
Br5 Hg3 S3 C30 -25.46(16) . .
S4 Hg3 S3 C30 -123.07(16) . .
Br6 Hg3 S3 C29 33.74(17) . .
Br5 Hg3 S3 C29 -130.29(17) . .
S4 Hg3 S3 C29 132.09(17) . .
Br6 Hg3 S4 C40 68.22(18) . .
Br5 Hg3 S4 C40 -153.47(18) . .
S3 Hg3 S4 C40 -42.45(19) . .
Br6 Hg3 S4 C41 174.5(2) . .
Br5 Hg3 S4 C41 -47.1(2) . .
S3 Hg3 S4 C41 63.9(2) . .
C6 C1 C2 C3 0.2(9) . .
C1 C2 C3 C4 -0.6(10) . .
C2 C3 C4 C5 0.9(9) . .
C3 C4 C5 C6 -0.8(8) . .
C4 C5 C6 C1 0.5(8) . .
C4 C5 C6 C7 178.0(5) . .
C2 C1 C6 C5 -0.2(8) . .
C2 C1 C6 C7 -177.7(5) . .
C5 C6 C7 S1 -99.6(5) . .
C1 C6 C7 S1 77.8(5) . .
C8 S1 C7 C6 120.7(4) . .
Hg1 S1 C7 C6 -132.1(3) . .
C7 S1 C8 C9 -63.3(4) . .
Hg1 S1 C8 C9 -173.6(3) . .
S1 C8 C9 C10 112.2(5) . .
S1 C8 C9 C14 -67.0(6) . .
C14 C9 C10 C11 0.5(8) . .
C8 C9 C10 C11 -178.7(4) . .
C9 C10 C11 C12 -0.1(8) . .
C10 C11 C12 C13 -0.7(8) . .
C10 C11 C12 C15 -179.8(4) . .
C11 C12 C13 C14 1.1(8) . .
C15 C12 C13 C14 -179.8(4) . .
C10 C9 C14 C13 -0.1(8) . .
C8 C9 C14 C13 179.1(4) . .
C12 C13 C14 C9 -0.7(8) . .
C13 C12 C15 S2 -112.2(4) . .
C11 C12 C15 S2 66.9(5) . .
C16 S2 C15 C12 60.7(4) . .
Hg2 S2 C15 C12 170.1(3) . .
C15 S2 C16 C17 -128.7(3) . .
Hg2 S2 C16 C17 124.0(3) . .
S2 C16 C17 C18 92.0(5) . .
S2 C16 C17 C22 -85.0(5) . .
C22 C17 C18 C19 -1.2(7) . .
C16 C17 C18 C19 -178.3(5) . .
C17 C18 C19 C20 0.7(8) . .
C18 C19 C20 C21 0.3(9) . .
C19 C20 C21 C22 -0.8(9) . .
C20 C21 C22 C17 0.2(8) . .
C18 C17 C22 C21 0.8(8) . .
C16 C17 C22 C21 177.9(5) . .
C28 C23 C24 C25 -0.3(8) . .
C23 C24 C25 C26 -0.3(9) . .
C24 C25 C26 C27 0.2(8) . .
C25 C26 C27 C28 0.5(8) . .
C26 C27 C28 C23 -1.0(7) . .
C26 C27 C28 C29 -178.1(4) . .
C24 C23 C28 C27 0.9(8) . .
C24 C23 C28 C29 178.0(5) . .
C27 C28 C29 S3 -97.8(5) . .
C23 C28 C29 S3 85.2(5) . .
C30 S3 C29 C28 69.5(4) . .
Hg3 S3 C29 C28 174.7(3) . .
C29 S3 C30 C31 -144.4(4) . .
Hg3 S3 C30 C31 112.2(3) . .
S3 C30 C31 C32 -99.2(5) . .
S3 C30 C31 C33 82.0(5) . .
C33 C31 C32 C33 0.7(8) . 2_767
C30 C31 C32 C33 -178.1(5) . 2_767
C32 C31 C33 C32 -0.7(8) . 2_767
C30 C31 C33 C32 178.1(5) . 2_767
C39 C34 C35 C36 2.1(9) . .
C34 C35 C36 C37 -1.6(9) . .
C35 C36 C37 C38 1.0(9) . .
C36 C37 C38 C39 -1.0(9) . .
C37 C38 C39 C34 1.4(9) . .
C37 C38 C39 C40 -176.5(5) . .
C35 C34 C39 C38 -2.0(8) . .
C35 C34 C39 C40 176.0(5) . .
C38 C39 C40 S4 -132.4(5) . .
C34 C39 C40 S4 49.7(6) . .
C41 S4 C40 C39 77.7(4) . .
Hg3 S4 C40 C39 -172.4(4) . .
C40 S4 C41 C42 -96.4(4) . .
Hg3 S4 C41 C42 160.0(4) . .
S4 C41 C42 C43 93.9(6) . .
S4 C41 C42 C44 -85.5(6) . .
C44 C42 C43 C44 -1.5(8) . 2_677
C41 C42 C43 C44 179.1(4) . 2_677
C43 C42 C44 C43 1.5(8) . 2_677
C41 C42 C44 C43 -179.1(4) . 2_677
